data_4077110
loop_
_publ_author_name
'Forbes, Glenn C.'
'Kennedy, Alan R.'
'Mulvey, Robert E.'
'Roberts, Brett A.'
'Rowlings, Ren\'e B.'

_publ_section_title
;
 Alkali Metal Cation&#x2212;\p Interactions Stabilized Solely by
 [M{N(SiMe3)2}3]-Anions (M = Mg or Zn):&#x00A0; The Competing Influence of
 Alkali Metal&#x00B7;&#x00B7;&#x00B7;C(Me) Agostic Interactions
;
_journal_issue 23
_journal_name_full Organometallics
_journal_page_first 5115
_journal_paper_doi 10.1021/om020596u
_journal_volume 21
_journal_year 2002
_chemical_formula_sum 'C34 H74 K N3 Si6 Zn'
_chemical_formula_weight 797.97
_chemical_name_systematic
; 
 ? 
;
_space_group_IT_number 2
_symmetry_cell_setting triclinic
_symmetry_space_group_name_Hall '-P 1'
_symmetry_space_group_name_H-M 'P -1'
_atom_sites_solution_hydrogens geom
_atom_sites_solution_primary direct
_atom_sites_solution_secondary difmap
_audit_creation_method SHELXL-97
_cell_angle_alpha 70.518(1)
_cell_angle_beta 76.871(1)
_cell_angle_gamma 74.717(1)
_cell_formula_units_Z 2
_cell_length_a 9.8699(1)
_cell_length_b 15.9917(2)
_cell_length_c 16.3728(2)
_cell_measurement_reflns_used 10311
_cell_measurement_temperature 150(2)
_cell_measurement_theta_max 27.48
_cell_measurement_theta_min 1.00
_cell_volume 2322.40(5)
_computing_data_collection 'Collect & Denzo'
_computing_structure_refinement 'SHELXL-97 (Sheldrick, 1997)'
_computing_structure_solution SIR97
_diffrn_ambient_temperature 150(2)
_diffrn_measured_fraction_theta_full 0.998
_diffrn_measured_fraction_theta_max 0.998
_diffrn_measurement_device_type 'Nonious Kappa CCD'
_diffrn_measurement_method 'phi and omega scans'
_diffrn_radiation_monochromator graphite
_diffrn_radiation_source 'fine-focus sealed tube'
_diffrn_radiation_type MoK\a
_diffrn_radiation_wavelength 0.71073
_diffrn_reflns_av_R_equivalents 0.0200
_diffrn_reflns_av_sigmaI/netI 0.0348
_diffrn_reflns_limit_h_max 12
_diffrn_reflns_limit_h_min -12
_diffrn_reflns_limit_k_max 20
_diffrn_reflns_limit_k_min -20
_diffrn_reflns_limit_l_max 21
_diffrn_reflns_limit_l_min -21
_diffrn_reflns_number 19972
_diffrn_reflns_theta_full 27.46
_diffrn_reflns_theta_max 27.46
_diffrn_reflns_theta_min 1.38
_diffrn_standards_decay_% 0
_diffrn_standards_number 0
_exptl_absorpt_coefficient_mu 0.798
_exptl_absorpt_correction_type none
_exptl_crystal_colour colourless
_exptl_crystal_density_diffrn 1.141
_exptl_crystal_density_method 'not measured'
_exptl_crystal_description 'chip fron large Xle'
_exptl_crystal_F_000 864
_exptl_crystal_size_max 0.60
_exptl_crystal_size_mid 0.60
_exptl_crystal_size_min 0.30
_refine_diff_density_max 0.362
_refine_diff_density_min -0.247
_refine_diff_density_rms 0.046
_refine_ls_extinction_method none
_refine_ls_goodness_of_fit_ref 1.026
_refine_ls_hydrogen_treatment mixed
_refine_ls_matrix_type full
_refine_ls_number_parameters 461
_refine_ls_number_reflns 10608
_refine_ls_number_restraints 0
_refine_ls_restrained_S_all 1.026
_refine_ls_R_factor_all 0.0424
_refine_ls_R_factor_gt 0.0297
_refine_ls_shift/su_max 0.002
_refine_ls_shift/su_mean 0.000
_refine_ls_structure_factor_coef Fsqd
_refine_ls_weighting_details 'w=1/[\s^2^(Fo^2^)+(0.0285P)^2^+0.8491P] where P=(Fo^2^+2Fc^2^)/3'
_refine_ls_weighting_scheme calc
_refine_ls_wR_factor_gt 0.0679
_refine_ls_wR_factor_ref 0.0726
_reflns_number_gt 8770
_reflns_number_total 10608
_reflns_threshold_expression >2sigma(I)
_cod_data_source_file om020596u.cif
_cod_data_source_block g28
_cod_depositor_comments
;
The following automatic conversions were performed:

'_refine_ls_weighting_scheme' value 'calc
w=1/[\s^2^(Fo^2^)+(0.0285P)^2^+0.8491P] where P=(Fo^2^+2Fc^2^)/3' was
changed to 'calc'. New tag '_refine_ls_weighting_details' was
created. The value of the new tag was set to
'w=1/[\s^2^(Fo^2^)+(0.0285P)^2^+0.8491P] where P=(Fo^2^+2Fc^2^)/3'.

Automatic conversion script
Id: cif_fix_values 3143 2015-03-26 13:38:13Z robertas 
;
_cod_original_sg_symbol_H-M P-1
_cod_database_code 4077110

loop_
_symmetry_equiv_pos_as_xyz
'x, y, z'
'-x, -y, -z'

loop_
_atom_site_label
_atom_site_type_symbol
_atom_site_fract_x
_atom_site_fract_y
_atom_site_fract_z
_atom_site_U_iso_or_equiv
_atom_site_adp_type
_atom_site_occupancy
_atom_site_calc_flag
_atom_site_refinement_flags
_atom_site_disorder_assembly
_atom_site_disorder_group
Zn1 Zn 0.212980(19) 0.312959(11) 0.781589(11) 0.02081(5) Uani 1 d . . .
K1 K 0.15106(4) 0.78298(3) 0.77658(3) 0.03573(10) Uani 1 d . . .
Si1 Si 0.51641(5) 0.18835(3) 0.75348(3) 0.02865(11) Uani 1 d . . .
Si2 Si 0.33171(5) 0.24708(3) 0.61309(3) 0.02686(10) Uani 1 d . . .
Si3 Si 0.11938(5) 0.14613(3) 0.93470(3) 0.02835(11) Uani 1 d . . .
Si4 Si 0.13929(5) 0.30736(3) 0.98146(3) 0.02463(10) Uani 1 d . . .
Si5 Si 0.23329(5) 0.51262(3) 0.66709(3) 0.02537(10) Uani 1 d . . .
Si6 Si -0.05677(5) 0.47188(3) 0.74403(3) 0.02701(10) Uani 1 d . . .
N1 N 0.36240(14) 0.24507(9) 0.71231(8) 0.0237(3) Uani 1 d . . .
N2 N 0.15261(14) 0.25239(8) 0.90631(8) 0.0234(3) Uani 1 d . . .
N3 N 0.12451(14) 0.43979(8) 0.72876(8) 0.0230(3) Uani 1 d . . .
C1 C 0.5369(2) 0.06132(12) 0.78459(14) 0.0436(5) Uani 1 d . . .
H1A H 0.4446 0.0450 0.8116 0.052 Uiso 1 calc R . .
H1B H 0.6045 0.0321 0.8263 0.052 Uiso 1 calc R . .
H1C H 0.5723 0.0410 0.7320 0.052 Uiso 1 calc R . .
C2 C 0.6807(2) 0.21511(16) 0.67445(14) 0.0498(5) Uani 1 d . . .
H2A H 0.6831 0.1996 0.6210 0.060 Uiso 1 calc R . .
H2B H 0.7651 0.1798 0.7015 0.060 Uiso 1 calc R . .
H2C H 0.6797 0.2799 0.6596 0.060 Uiso 1 calc R . .
C3 C 0.5293(2) 0.21673(13) 0.85311(12) 0.0359(4) Uani 1 d . . .
H3A H 0.5309 0.2812 0.8375 0.043 Uiso 1 calc R . .
H3B H 0.6167 0.1804 0.8760 0.043 Uiso 1 calc R . .
H3C H 0.4470 0.2035 0.8980 0.043 Uiso 1 calc R . .
C4 C 0.3816(2) 0.13069(13) 0.59601(12) 0.0391(4) Uani 1 d . . .
H4A H 0.4842 0.1079 0.5948 0.047 Uiso 1 calc R . .
H4B H 0.3558 0.1347 0.5403 0.047 Uiso 1 calc R . .
H4C H 0.3307 0.0893 0.6441 0.047 Uiso 1 calc R . .
C5 C 0.4351(2) 0.31801(13) 0.51536(12) 0.0404(4) Uani 1 d . . .
H5A H 0.4257 0.3776 0.5231 0.048 Uiso 1 calc R . .
H5B H 0.3979 0.3256 0.4622 0.048 Uiso 1 calc R . .
H5C H 0.5356 0.2878 0.5100 0.048 Uiso 1 calc R . .
C6 C 0.1395(2) 0.28936(13) 0.60107(12) 0.0372(4) Uani 1 d . . .
H6A H 0.0829 0.2497 0.6472 0.045 Uiso 1 calc R . .
H6B H 0.1262 0.2894 0.5435 0.045 Uiso 1 calc R . .
H6C H 0.1087 0.3511 0.6062 0.045 Uiso 1 calc R . .
C7 C 0.0906(2) 0.11965(12) 0.83762(13) 0.0424(5) Uani 1 d . . .
H7A H 0.0094 0.1635 0.8129 0.051 Uiso 1 calc R . .
H7B H 0.0715 0.0584 0.8559 0.051 Uiso 1 calc R . .
H7C H 0.1759 0.1231 0.7932 0.051 Uiso 1 calc R . .
C8 C 0.2624(2) 0.05326(12) 0.98763(13) 0.0425(5) Uani 1 d . . .
H8A H 0.3549 0.0597 0.9513 0.051 Uiso 1 calc R . .
H8B H 0.2435 -0.0057 0.9932 0.051 Uiso 1 calc R . .
H8C H 0.2632 0.0574 1.0459 0.051 Uiso 1 calc R . .
C9 C -0.0463(2) 0.13252(13) 1.01783(14) 0.0485(5) Uani 1 d . . .
H9A H -0.0305 0.1352 1.0738 0.058 Uiso 1 calc R . .
H9B H -0.0691 0.0739 1.0260 0.058 Uiso 1 calc R . .
H9C H -0.1256 0.1814 0.9969 0.058 Uiso 1 calc R . .
C10 C 0.2189(2) 0.23232(13) 1.08242(12) 0.0382(4) Uani 1 d . . .
H10A H 0.1662 0.1837 1.1128 0.046 Uiso 1 calc R . .
H10B H 0.2132 0.2684 1.1216 0.046 Uiso 1 calc R . .
H10C H 0.3187 0.2059 1.0653 0.046 Uiso 1 calc R . .
C11 C -0.05020(19) 0.35401(13) 1.02527(12) 0.0364(4) Uani 1 d . . .
H11A H -0.0929 0.4036 0.9784 0.044 Uiso 1 d R . .
H11B H -0.0507 0.3767 1.0740 0.044 Uiso 1 d R . .
H11C H -0.1051 0.3060 1.0459 0.044 Uiso 1 d R . .
C12 C 0.22849(18) 0.40634(11) 0.93536(11) 0.0287(4) Uani 1 d . . .
H12A H 0.3282 0.3860 0.9125 0.034 Uiso 1 calc R . .
H12B H 0.2236 0.4338 0.9816 0.034 Uiso 1 calc R . .
H12C H 0.1805 0.4512 0.8878 0.034 Uiso 1 calc R . .
C13 C 0.42368(18) 0.46332(12) 0.68017(12) 0.0330(4) Uani 1 d . . .
H13A H 0.4334 0.4463 0.7422 0.040 Uiso 1 calc R . .
H13B H 0.4815 0.5083 0.6459 0.040 Uiso 1 calc R . .
H13C H 0.4560 0.4095 0.6593 0.040 Uiso 1 calc R . .
C14 C 0.2228(2) 0.55338(14) 0.54660(12) 0.0418(5) Uani 1 d . . .
H14A H 0.2304 0.5015 0.5255 0.050 Uiso 1 calc R . .
H14B H 0.3007 0.5847 0.5149 0.050 Uiso 1 calc R . .
H14C H 0.1317 0.5952 0.5365 0.050 Uiso 1 calc R . .
C15 C 0.1910(2) 0.61957(11) 0.70250(12) 0.0340(4) Uani 1 d . . .
H15A H 0.0921 0.6502 0.6967 0.041 Uiso 1 d R . .
H15B H 0.2544 0.6601 0.6654 0.041 Uiso 1 d R . .
H15C H 0.2044 0.6035 0.7638 0.041 Uiso 1 d R . .
C16 C -0.14496(19) 0.37206(13) 0.79520(13) 0.0384(4) Uani 1 d . . .
H16A H -0.1229 0.3347 0.7552 0.046 Uiso 1 calc R . .
H16B H -0.2481 0.3934 0.8067 0.046 Uiso 1 calc R . .
H16C H -0.1100 0.3359 0.8505 0.046 Uiso 1 calc R . .
C17 C -0.1321(2) 0.53624(14) 0.63996(13) 0.0465(5) Uani 1 d . . .
H17A H -0.1032 0.5949 0.6156 0.056 Uiso 1 calc R . .
H17B H -0.2361 0.5460 0.6524 0.056 Uiso 1 calc R . .
H17C H -0.0964 0.5014 0.5975 0.056 Uiso 1 calc R . .
C18 C -0.1257(2) 0.55036(13) 0.81550(13) 0.0409(4) Uani 1 d . . .
H18A H -0.0692 0.5310 0.8632 0.049 Uiso 1 calc R . .
H18B H -0.2254 0.5484 0.8402 0.049 Uiso 1 calc R . .
H18C H -0.1182 0.6124 0.7802 0.049 Uiso 1 calc R . .
C19 C 0.43233(19) 0.73224(14) 0.87338(12) 0.0365(4) Uani 1 d . . .
C20 C 0.4226(2) 0.82372(14) 0.82796(16) 0.0487(5) Uani 1 d . . .
H20 H 0.4009 0.8668 0.8598 0.058 Uiso 1 calc R . .
C21 C 0.4440(3) 0.85313(15) 0.73736(17) 0.0577(6) Uani 1 d . . .
H21 H 0.4366 0.9159 0.7074 0.069 Uiso 1 calc R . .
C22 C 0.4762(2) 0.79089(16) 0.69059(14) 0.0518(6) Uani 1 d . . .
H22 H 0.4915 0.8105 0.6283 0.062 Uiso 1 calc R . .
C23 C 0.4861(2) 0.70014(14) 0.73507(13) 0.0410(4) Uani 1 d . . .
H23 H 0.5090 0.6575 0.7027 0.049 Uiso 1 calc R . .
C24 C 0.46349(18) 0.66956(12) 0.82563(12) 0.0325(4) Uani 1 d . . .
C25 C 0.4158(2) 0.70017(19) 0.97181(14) 0.0597(6) Uani 1 d . . .
H25A H 0.3928 0.7525 0.9945 0.072 Uiso 1 calc R . .
H25B H 0.5048 0.6608 0.9901 0.072 Uiso 1 calc R . .
H25C H 0.3390 0.6663 0.9950 0.072 Uiso 1 calc R . .
C26 C 0.4731(2) 0.56978(13) 0.87171(16) 0.0511(6) Uani 1 d . . .
H26A H 0.5021 0.5361 0.8282 0.061 Uiso 1 calc R . .
H26B H 0.3800 0.5595 0.9051 0.061 Uiso 1 calc R . .
H26C H 0.5433 0.5489 0.9118 0.061 Uiso 1 calc R . .
C27 C -0.0523(4) 0.8820(3) 0.6241(3) 0.0356(10) Uani 0.693(3) d P A 1
C28 C -0.1277(3) 0.9159(2) 0.6950(2) 0.0402(8) Uani 0.693(3) d P A 1
H28 H -0.2169 0.9007 0.7237 0.048 Uiso 0.693(3) calc PR A 1
C29 C -0.0729(4) 0.9706(2) 0.7226(2) 0.0436(8) Uani 0.693(3) d P A 1
H29 H -0.1252 0.9929 0.7700 0.052 Uiso 0.693(3) calc PR A 1
C30 C 0.0529(4) 0.9931(2) 0.6840(3) 0.0414(10) Uani 0.693(3) d P A 1
H30 H 0.0883 1.0313 0.7042 0.050 Uiso 0.693(3) calc PR A 1
C31 C 0.1306(5) 0.9615(2) 0.6159(3) 0.0365(8) Uani 0.693(3) d P A 1
H31 H 0.2197 0.9777 0.5892 0.044 Uiso 0.693(3) calc PR A 1
C32 C 0.0804(3) 0.90556(18) 0.58503(17) 0.0319(7) Uani 0.693(3) d P A 1
C33 C -0.1137(4) 0.8246(2) 0.5921(3) 0.0633(11) Uani 0.693(3) d P A 1
H33A H -0.1965 0.8065 0.6340 0.076 Uiso 0.693(3) calc PR A 1
H33B H -0.0420 0.7704 0.5866 0.076 Uiso 0.693(3) calc PR A 1
H33C H -0.1427 0.8593 0.5349 0.076 Uiso 0.693(3) calc PR A 1
C34 C 0.1665(4) 0.8709(2) 0.5095(2) 0.0566(10) Uani 0.693(3) d P A 1
H34A H 0.2562 0.8922 0.4909 0.068 Uiso 0.693(3) calc PR A 1
H34B H 0.1126 0.8936 0.4603 0.068 Uiso 0.693(3) calc PR A 1
H34C H 0.1864 0.8045 0.5282 0.068 Uiso 0.693(3) calc PR A 1
C35 C 0.0240(8) 0.8690(4) 0.5810(4) 0.0286(13) Uiso 0.307(3) d P A 2
C36 C 0.1491(9) 0.9005(5) 0.5612(5) 0.0377(18) Uiso 0.307(3) d P A 2
H36 H 0.2214 0.8807 0.5183 0.045 Uiso 0.307(3) calc PR A 2
C37 C 0.1756(11) 0.9562(8) 0.5976(7) 0.046(3) Uiso 0.307(3) d P A 2
H37 H 0.2649 0.9737 0.5833 0.055 Uiso 0.307(3) calc PR A 2
C38 C 0.0725(12) 0.9865(7) 0.6546(7) 0.036(2) Uiso 0.307(3) d P A 2
H38 H 0.0883 1.0294 0.6781 0.043 Uiso 0.307(3) calc PR A 2
C39 C -0.0594(9) 0.9591(6) 0.6829(6) 0.047(2) Uiso 0.307(3) d P A 2
H39 H -0.1297 0.9805 0.7257 0.057 Uiso 0.307(3) calc PR A 2
C40 C -0.0806(12) 0.8984(7) 0.6439(8) 0.035(3) Uiso 0.307(3) d P A 2
C41 C 0.0078(7) 0.8095(4) 0.5317(4) 0.0396(16) Uiso 0.307(3) d P A 2
H41A H -0.0582 0.8439 0.4898 0.047 Uiso 0.307(3) calc PR A 2
H41B H -0.0295 0.7574 0.5729 0.047 Uiso 0.307(3) calc PR A 2
H41C H 0.1006 0.7882 0.5000 0.047 Uiso 0.307(3) calc PR A 2
C42 C -0.2204(8) 0.8704(6) 0.6644(5) 0.060(2) Uiso 0.307(3) d P A 2
H42A H -0.2868 0.9024 0.7038 0.071 Uiso 0.307(3) calc PR A 2
H42B H -0.2072 0.8049 0.6927 0.071 Uiso 0.307(3) calc PR A 2
H42C H -0.2590 0.8854 0.6099 0.071 Uiso 0.307(3) calc PR A 2

loop_
_atom_site_aniso_label
_atom_site_aniso_U_11
_atom_site_aniso_U_22
_atom_site_aniso_U_33
_atom_site_aniso_U_23
_atom_site_aniso_U_13
_atom_site_aniso_U_12
Zn1 0.02457(10) 0.01830(9) 0.01999(9) -0.00410(7) -0.00546(7) -0.00526(7)
K1 0.0417(2) 0.02754(19) 0.0379(2) -0.00766(16) -0.01619(18) -0.00096(17)
Si1 0.0274(2) 0.0296(2) 0.0296(2) -0.0122(2) -0.00737(19) 0.00011(19)
Si2 0.0342(3) 0.0266(2) 0.0220(2) -0.00817(18) -0.00536(19) -0.0076(2)
Si3 0.0386(3) 0.0202(2) 0.0262(2) -0.00267(18) -0.0054(2) -0.0109(2)
Si4 0.0299(2) 0.0242(2) 0.0208(2) -0.00549(17) -0.00354(18) -0.00891(19)
Si5 0.0327(3) 0.0204(2) 0.0233(2) -0.00293(17) -0.00683(19) -0.00822(19)
Si6 0.0263(2) 0.0261(2) 0.0285(2) -0.00619(19) -0.01011(19) -0.00237(19)
N1 0.0273(7) 0.0214(6) 0.0231(7) -0.0077(5) -0.0055(6) -0.0031(5)
N2 0.0305(7) 0.0201(6) 0.0196(6) -0.0027(5) -0.0044(5) -0.0085(6)
N3 0.0267(7) 0.0187(6) 0.0230(7) -0.0035(5) -0.0070(5) -0.0040(5)
C1 0.0464(12) 0.0335(10) 0.0506(12) -0.0169(9) -0.0187(10) 0.0080(9)
C2 0.0312(10) 0.0660(14) 0.0489(13) -0.0187(11) -0.0033(9) -0.0045(10)
C3 0.0331(10) 0.0404(10) 0.0382(10) -0.0150(8) -0.0147(8) -0.0014(8)
C4 0.0520(12) 0.0362(10) 0.0358(10) -0.0167(8) -0.0098(9) -0.0095(9)
C5 0.0528(12) 0.0404(11) 0.0273(9) -0.0082(8) -0.0027(8) -0.0134(9)
C6 0.0422(11) 0.0434(11) 0.0295(9) -0.0108(8) -0.0140(8) -0.0072(9)
C7 0.0673(14) 0.0290(9) 0.0385(11) -0.0050(8) -0.0153(10) -0.0229(9)
C8 0.0569(13) 0.0247(9) 0.0424(11) -0.0030(8) -0.0140(10) -0.0060(9)
C9 0.0549(13) 0.0327(10) 0.0548(13) -0.0078(9) 0.0075(10) -0.0235(10)
C10 0.0521(12) 0.0377(10) 0.0282(9) -0.0068(8) -0.0128(8) -0.0129(9)
C11 0.0379(10) 0.0376(10) 0.0346(10) -0.0138(8) 0.0013(8) -0.0108(8)
C12 0.0345(9) 0.0282(8) 0.0269(9) -0.0092(7) -0.0055(7) -0.0100(7)
C13 0.0325(10) 0.0305(9) 0.0366(10) -0.0083(8) -0.0018(8) -0.0124(8)
C14 0.0569(13) 0.0422(11) 0.0266(9) -0.0014(8) -0.0076(9) -0.0207(10)
C15 0.0430(11) 0.0233(8) 0.0374(10) -0.0054(7) -0.0121(8) -0.0088(8)
C16 0.0281(9) 0.0407(10) 0.0474(11) -0.0105(9) -0.0078(8) -0.0101(8)
C17 0.0423(12) 0.0497(12) 0.0430(12) -0.0054(10) -0.0219(9) 0.0003(10)
C18 0.0315(10) 0.0427(11) 0.0502(12) -0.0216(9) -0.0040(9) -0.0020(8)
C19 0.0255(9) 0.0497(11) 0.0397(10) -0.0148(9) -0.0117(8) -0.0086(8)
C20 0.0449(12) 0.0420(11) 0.0727(16) -0.0292(11) -0.0189(11) -0.0068(9)
C21 0.0595(15) 0.0342(11) 0.0737(17) 0.0054(11) -0.0240(13) -0.0158(10)
C22 0.0486(13) 0.0613(14) 0.0375(11) -0.0003(10) -0.0050(10) -0.0174(11)
C23 0.0330(10) 0.0502(12) 0.0414(11) -0.0186(9) -0.0027(8) -0.0069(9)
C24 0.0220(8) 0.0324(9) 0.0424(10) -0.0073(8) -0.0083(7) -0.0064(7)
C25 0.0429(13) 0.100(2) 0.0434(13) -0.0248(13) -0.0161(10) -0.0130(13)
C26 0.0366(11) 0.0370(11) 0.0732(16) -0.0032(10) -0.0137(11) -0.0091(9)
C27 0.046(3) 0.0284(17) 0.033(2) -0.0048(15) -0.023(2) 0.0012(15)
C28 0.0270(14) 0.0399(16) 0.0343(16) 0.0054(13) -0.0040(12) 0.0038(12)
C29 0.054(2) 0.0381(16) 0.0252(15) -0.0102(13) -0.0087(14) 0.0166(14)
C30 0.065(3) 0.0283(16) 0.032(2) -0.0102(15) -0.0159(19) -0.0009(14)
C31 0.035(2) 0.0309(17) 0.036(2) -0.0006(15) -0.0072(19) -0.0028(16)
C32 0.0296(16) 0.0331(15) 0.0181(12) -0.0019(10) -0.0035(12) 0.0111(12)
C33 0.078(3) 0.0467(19) 0.074(3) -0.0051(17) -0.046(2) -0.0154(18)
C34 0.065(2) 0.0544(19) 0.0342(17) -0.0138(15) -0.0066(15) 0.0153(16)

loop_
_atom_type_symbol
_atom_type_description
_atom_type_scat_dispersion_real
_atom_type_scat_dispersion_imag
_atom_type_scat_source
Zn Zn 0.2839 1.4301 'International Tables Vol C Tables 4.2.6.8 and 6.1.1.4'
K K 0.2009 0.2494 'International Tables Vol C Tables 4.2.6.8 and 6.1.1.4'
Si Si 0.0817 0.0704 'International Tables Vol C Tables 4.2.6.8 and 6.1.1.4'
N N 0.0061 0.0033 'International Tables Vol C Tables 4.2.6.8 and 6.1.1.4'
C C 0.0033 0.0016 'International Tables Vol C Tables 4.2.6.8 and 6.1.1.4'
H H 0.0000 0.0000 'International Tables Vol C Tables 4.2.6.8 and 6.1.1.4'

loop_
_geom_angle_atom_site_label_1
_geom_angle_atom_site_label_2
_geom_angle_atom_site_label_3
_geom_angle
_geom_angle_site_symmetry_1
_geom_angle_site_symmetry_3
N1 Zn1 N3 121.01(5) . .
N1 Zn1 N2 119.09(5) . .
N3 Zn1 N2 119.89(6) . .
C15 K1 C31 107.31(9) . .
C15 K1 C39 113.49(17) . .
C31 K1 C39 35.78(18) . .
C15 K1 C30 128.69(8) . .
C31 K1 C30 24.92(10) . .
C39 K1 C30 24.78(17) . .
C15 K1 C38 120.4(2) . .
C31 K1 C38 15.90(19) . .
C39 K1 C38 25.6(2) . .
C30 K1 C38 9.19(19) . .
C15 K1 C29 124.68(7) . .
C31 K1 C29 43.27(10) . .
C39 K1 C29 12.70(15) . .
C30 K1 C29 24.24(9) . .
C38 K1 C29 29.4(2) . .
C15 K1 C32 84.63(6) . .
C31 K1 C32 25.25(9) . .
C39 K1 C32 38.75(17) . .
C30 K1 C32 44.18(9) . .
C38 K1 C32 35.7(2) . .
C29 K1 C32 50.93(8) . .
C15 K1 C22 86.54(6) . .
C31 K1 C22 75.68(10) . .
C39 K1 C22 111.12(16) . .
C30 K1 C22 91.00(9) . .
C38 K1 C22 86.4(2) . .
C29 K1 C22 115.18(8) . .
C32 K1 C22 84.76(7) . .
C15 K1 C21 111.09(6) . .
C31 K1 C21 72.18(9) . .
C39 K1 C21 102.46(16) . .
C30 K1 C21 78.32(8) . .
C38 K1 C21 77.12(19) . .
C29 K1 C21 101.46(8) . .
C32 K1 C21 90.37(8) . .
C22 K1 C21 24.76(6) . .
C15 K1 C23 70.77(5) . .
C31 K1 C23 98.61(10) . .
C39 K1 C23 134.38(16) . .
C30 K1 C23 115.67(9) . .
C38 K1 C23 110.7(2) . .
C29 K1 C23 139.78(7) . .
C32 K1 C23 101.82(7) . .
C22 K1 C23 24.69(5) . .
C21 K1 C23 43.32(6) . .
C15 K1 C28 101.12(7) . .
C31 K1 C28 50.70(10) . .
C39 K1 C28 18.43(15) . .
C30 K1 C28 43.19(9) . .
C38 K1 C28 43.46(19) . .
C29 K1 C28 24.52(8) . .
C32 K1 C28 43.86(8) . .
C22 K1 C28 125.86(7) . .
C21 K1 C28 120.58(7) . .
C23 K1 C28 145.66(7) . .
C15 K1 C20 120.00(5) . .
C31 K1 C20 91.80(8) . .
C39 K1 C20 114.32(16) . .
C30 K1 C20 89.83(8) . .
C38 K1 C20 91.95(18) . .
C29 K1 C20 108.31(8) . .
C32 K1 C20 113.26(8) . .
C22 K1 C20 43.32(6) . .
C21 K1 C20 24.60(6) . .
C23 K1 C20 50.04(5) . .
C28 K1 C20 132.18(7) . .
C15 K1 H15A 18.2 . .
C31 K1 H15A 100.7 . .
C39 K1 H15A 98.0 . .
C30 K1 H15A 117.3 . .
C38 K1 H15A 110.5 . .
C29 K1 H15A 108.1 . .
C32 K1 H15A 75.8 . .
C22 K1 H15A 101.3 . .
C21 K1 H15A 126.0 . .
C23 K1 H15A 88.3 . .
C28 K1 H15A 83.9 . .
C20 K1 H15A 138.0 . .
C15 K1 H15B 18.2 . .
C31 K1 H15B 94.2 . .
C39 K1 H15B 110.2 . .
C30 K1 H15B 118.2 . .
C38 K1 H15B 109.1 . .
C29 K1 H15B 122.8 . .
C32 K1 H15B 74.9 . .
C22 K1 H15B 70.6 . .
C21 K1 H15B 95.3 . .
C23 K1 H15B 59.3 . .
C28 K1 H15B 102.9 . .
C20 K1 H15B 109.1 . .
H15A K1 H15B 30.8 . .
C15 K1 H15C 18.1 . .
C31 K1 H15C 125.1 . .
C39 K1 H15C 129.1 . .
C30 K1 H15C 146.7 . .
C38 K1 H15C 138.4 . .
C29 K1 H15C 138.7 . .
C32 K1 H15C 102.7 . .
C22 K1 H15C 88.6 . .
C21 K1 H15C 110.9 . .
C23 K1 H15C 67.6 . .
C28 K1 H15C 114.2 . .
C20 K1 H15C 111.8 . .
H15A K1 H15C 31.1 . .
H15B K1 H15C 32.0 . .
N1 Si1 C3 112.52(7) . .
N1 Si1 C2 113.45(8) . .
C3 Si1 C2 104.86(9) . .
N1 Si1 C1 112.35(8) . .
C3 Si1 C1 107.24(9) . .
C2 Si1 C1 105.83(10) . .
N1 Si2 C6 111.89(7) . .
N1 Si2 C5 114.75(8) . .
C6 Si2 C5 107.02(9) . .
N1 Si2 C4 112.57(8) . .
C6 Si2 C4 105.76(9) . .
C5 Si2 C4 104.14(9) . .
N2 Si3 C7 111.34(7) . .
N2 Si3 C8 114.34(8) . .
C7 Si3 C8 108.14(9) . .
N2 Si3 C9 112.13(8) . .
C7 Si3 C9 106.16(10) . .
C8 Si3 C9 104.18(10) . .
N2 Si4 C12 112.07(7) . .
N2 Si4 C10 113.16(8) . .
C12 Si4 C10 107.09(8) . .
N2 Si4 C11 113.78(8) . .
C12 Si4 C11 105.76(8) . .
C10 Si4 C11 104.33(9) . .
N3 Si5 C13 112.25(7) . .
N3 Si5 C14 114.90(8) . .
C13 Si5 C14 107.74(9) . .
N3 Si5 C15 111.73(8) . .
C13 Si5 C15 104.33(8) . .
C14 Si5 C15 105.10(9) . .
N3 Si6 C16 112.03(7) . .
N3 Si6 C17 113.74(8) . .
C16 Si6 C17 105.78(9) . .
N3 Si6 C18 112.94(8) . .
C16 Si6 C18 107.49(9) . .
C17 Si6 C18 104.24(10) . .
Si2 N1 Si1 123.46(8) . .
Si2 N1 Zn1 117.92(7) . .
Si1 N1 Zn1 118.62(7) . .
Si4 N2 Si3 122.60(8) . .
Si4 N2 Zn1 118.64(7) . .
Si3 N2 Zn1 118.74(7) . .
Si5 N3 Si6 122.88(8) . .
Si5 N3 Zn1 118.00(7) . .
Si6 N3 Zn1 119.11(7) . .
Si1 C1 H1A 109.5 . .
Si1 C1 H1B 109.5 . .
H1A C1 H1B 109.5 . .
Si1 C1 H1C 109.5 . .
H1A C1 H1C 109.5 . .
H1B C1 H1C 109.5 . .
Si1 C2 H2A 109.5 . .
Si1 C2 H2B 109.5 . .
H2A C2 H2B 109.5 . .
Si1 C2 H2C 109.5 . .
H2A C2 H2C 109.5 . .
H2B C2 H2C 109.5 . .
Si1 C3 H3A 109.5 . .
Si1 C3 H3B 109.5 . .
H3A C3 H3B 109.5 . .
Si1 C3 H3C 109.5 . .
H3A C3 H3C 109.5 . .
H3B C3 H3C 109.5 . .
Si2 C4 H4A 109.5 . .
Si2 C4 H4B 109.5 . .
H4A C4 H4B 109.5 . .
Si2 C4 H4C 109.5 . .
H4A C4 H4C 109.5 . .
H4B C4 H4C 109.5 . .
Si2 C5 H5A 109.5 . .
Si2 C5 H5B 109.5 . .
H5A C5 H5B 109.5 . .
Si2 C5 H5C 109.5 . .
H5A C5 H5C 109.5 . .
H5B C5 H5C 109.5 . .
Si2 C6 H6A 109.5 . .
Si2 C6 H6B 109.5 . .
H6A C6 H6B 109.5 . .
Si2 C6 H6C 109.5 . .
H6A C6 H6C 109.5 . .
H6B C6 H6C 109.5 . .
Si3 C7 H7A 109.5 . .
Si3 C7 H7B 109.5 . .
H7A C7 H7B 109.5 . .
Si3 C7 H7C 109.5 . .
H7A C7 H7C 109.5 . .
H7B C7 H7C 109.5 . .
Si3 C8 H8A 109.5 . .
Si3 C8 H8B 109.5 . .
H8A C8 H8B 109.5 . .
Si3 C8 H8C 109.5 . .
H8A C8 H8C 109.5 . .
H8B C8 H8C 109.5 . .
Si3 C9 H9A 109.5 . .
Si3 C9 H9B 109.5 . .
H9A C9 H9B 109.5 . .
Si3 C9 H9C 109.5 . .
H9A C9 H9C 109.5 . .
H9B C9 H9C 109.5 . .
Si4 C10 H10A 109.5 . .
Si4 C10 H10B 109.5 . .
H10A C10 H10B 109.5 . .
Si4 C10 H10C 109.5 . .
H10A C10 H10C 109.5 . .
H10B C10 H10C 109.5 . .
Si4 C11 K1 110.10(8) . 2_567
Si4 C11 H11A 109.3 . .
K1 C11 H11A 139.2 2_567 .
Si4 C11 H11B 109.5 . .
K1 C11 H11B 66.1 2_567 .
H11A C11 H11B 109.5 . .
Si4 C11 H11C 109.6 . .
K1 C11 H11C 46.2 2_567 .
H11A C11 H11C 109.5 . .
H11B C11 H11C 109.5 . .
Si4 C12 H12A 109.5 . .
Si4 C12 H12B 109.5 . .
H12A C12 H12B 109.5 . .
Si4 C12 H12C 109.5 . .
H12A C12 H12C 109.5 . .
H12B C12 H12C 109.5 . .
Si5 C13 H13A 109.5 . .
Si5 C13 H13B 109.5 . .
H13A C13 H13B 109.5 . .
Si5 C13 H13C 109.5 . .
H13A C13 H13C 109.5 . .
H13B C13 H13C 109.5 . .
Si5 C14 H14A 109.5 . .
Si5 C14 H14B 109.5 . .
H14A C14 H14B 109.5 . .
Si5 C14 H14C 109.5 . .
H14A C14 H14C 109.5 . .
H14B C14 H14C 109.5 . .
Si5 C15 K1 172.62(9) . .
Si5 C15 H15A 109.4 . .
K1 C15 H15A 77.2 . .
Si5 C15 H15B 109.6 . .
K1 C15 H15B 70.3 . .
H15A C15 H15B 109.5 . .
Si5 C15 H15C 109.4 . .
K1 C15 H15C 64.4 . .
H15A C15 H15C 109.5 . .
H15B C15 H15C 109.5 . .
Si6 C16 H16A 109.5 . .
Si6 C16 H16B 109.5 . .
H16A C16 H16B 109.5 . .
Si6 C16 H16C 109.5 . .
H16A C16 H16C 109.5 . .
H16B C16 H16C 109.5 . .
Si6 C17 H17A 109.5 . .
Si6 C17 H17B 109.5 . .
H17A C17 H17B 109.5 . .
Si6 C17 H17C 109.5 . .
H17A C17 H17C 109.5 . .
H17B C17 H17C 109.5 . .
Si6 C18 H18A 109.5 . .
Si6 C18 H18B 109.5 . .
H18A C18 H18B 109.5 . .
Si6 C18 H18C 109.5 . .
H18A C18 H18C 109.5 . .
H18B C18 H18C 109.5 . .
C20 C19 C24 118.79(18) . .
C20 C19 C25 121.0(2) . .
C24 C19 C25 120.16(19) . .
C20 C19 K1 76.50(11) . .
C24 C19 K1 76.55(10) . .
C25 C19 K1 119.38(12) . .
C21 C20 C19 121.2(2) . .
C21 C20 K1 76.40(12) . .
C19 C20 K1 78.99(11) . .
C21 C20 H20 119.4 . .
C19 C20 H20 119.4 . .
K1 C20 H20 115.7 . .
C22 C21 C20 119.74(19) . .
C22 C21 K1 77.13(13) . .
C20 C21 K1 79.01(13) . .
C22 C21 H21 120.1 . .
C20 C21 H21 120.1 . .
K1 C21 H21 114.3 . .
C23 C22 C21 119.4(2) . .
C23 C22 K1 78.15(12) . .
C21 C22 K1 78.11(13) . .
C23 C22 H22 120.3 . .
C21 C22 H22 120.3 . .
K1 C22 H22 114.1 . .
C22 C23 C24 121.66(19) . .
C22 C23 K1 77.15(12) . .
C24 C23 K1 79.13(11) . .
C22 C23 H23 119.2 . .
C24 C23 H23 119.2 . .
K1 C23 H23 114.9 . .
C23 C24 C19 119.16(17) . .
C23 C24 C26 119.96(18) . .
C19 C24 C26 120.88(18) . .
C23 C24 K1 76.29(11) . .
C19 C24 K1 78.77(10) . .
C26 C24 K1 115.40(11) . .
C19 C25 H25A 109.5 . .
C19 C25 H25B 109.5 . .
H25A C25 H25B 109.5 . .
C19 C25 H25C 109.5 . .
H25A C25 H25C 109.5 . .
H25B C25 H25C 109.5 . .
C24 C26 H26A 109.5 . .
C24 C26 H26B 109.5 . .
H26A C26 H26B 109.5 . .
C24 C26 H26C 109.5 . .
H26A C26 H26C 109.5 . .
H26B C26 H26C 109.5 . .
C32 C27 C28 117.3(3) . .
C32 C27 C33 122.0(4) . .
C28 C27 C33 120.7(4) . .
C32 C27 K1 75.08(17) . .
C28 C27 K1 76.47(16) . .
C33 C27 K1 118.9(2) . .
C29 C28 C27 120.5(3) . .
C29 C28 K1 76.00(16) . .
C27 C28 K1 78.44(16) . .
C29 C28 H28 119.8 . .
C27 C28 H28 119.8 . .
K1 C28 H28 116.5 . .
C30 C29 C28 121.5(3) . .
C30 C29 K1 76.52(19) . .
C28 C29 K1 79.49(16) . .
C30 C29 H29 119.3 . .
C28 C29 H29 119.3 . .
K1 C29 H29 115.1 . .
C29 C30 C31 120.4(4) . .
C29 C30 K1 79.24(19) . .
C31 C30 K1 77.3(2) . .
C29 C30 H30 119.8 . .
C31 C30 H30 119.8 . .
K1 C30 H30 114.2 . .
C30 C31 C32 120.7(4) . .
C30 C31 K1 77.8(2) . .
C32 C31 K1 79.24(18) . .
C30 C31 H31 119.6 . .
C32 C31 H31 119.6 . .
K1 C31 H31 113.7 . .
C31 C32 C27 119.6(3) . .
C31 C32 C34 120.6(4) . .
C27 C32 C34 119.8(3) . .
C31 C32 K1 75.52(18) . .
C27 C32 K1 79.87(17) . .
C34 C32 K1 115.61(17) . .
C36 C35 C40 116.8(8) . .
C36 C35 C41 118.6(6) . .
C40 C35 C41 124.6(7) . .
C36 C35 K1 77.5(4) . .
C40 C35 K1 72.1(5) . .
C41 C35 K1 122.2(4) . .
C37 C36 C35 124.9(9) . .
C37 C36 K1 74.7(6) . .
C35 C36 K1 79.1(4) . .
C37 C36 H36 117.5 . .
C35 C36 H36 117.5 . .
K1 C36 H36 119.4 . .
C38 C37 C36 117.3(10) . .
C38 C37 K1 73.6(7) . .
C36 C37 K1 82.5(6) . .
C38 C37 H37 121.3 . .
C36 C37 H37 121.3 . .
K1 C37 H37 113.4 . .
C37 C38 C39 124.3(10) . .
C37 C38 K1 83.0(7) . .
C39 C38 K1 76.4(5) . .
C37 C38 H38 117.9 . .
C39 C38 H38 117.9 . .
K1 C38 H38 112.5 . .
C40 C39 C38 116.0(9) . .
C40 C39 K1 81.3(6) . .
C38 C39 K1 78.0(5) . .
C40 C39 H39 122.0 . .
C38 C39 H39 122.0 . .
K1 C39 H39 109.8 . .
C35 C40 C39 120.6(10) . .
C35 C40 C42 118.9(8) . .
C39 C40 C42 120.3(10) . .
C35 C40 K1 84.1(6) . .
C39 C40 K1 73.6(5) . .
C42 C40 K1 117.2(7) . .
C35 C41 H41A 109.5 . .
C35 C41 H41B 109.5 . .
H41A C41 H41B 109.5 . .
C35 C41 H41C 109.5 . .
H41A C41 H41C 109.5 . .
H41B C41 H41C 109.5 . .
C40 C42 H42A 109.5 . .
C40 C42 H42B 109.5 . .
H42A C42 H42B 109.5 . .
C40 C42 H42C 109.5 . .
H42A C42 H42C 109.5 . .
H42B C42 H42C 109.5 . .

loop_
_geom_bond_atom_site_label_1
_geom_bond_atom_site_label_2
_geom_bond_distance
_geom_bond_site_symmetry_2
Zn1 N1 1.9641(13) .
Zn1 N3 1.9656(13) .
Zn1 N2 1.9737(13) .
K1 C15 3.1319(17) .
K1 C31 3.169(4) .
K1 C39 3.175(8) .
K1 C30 3.175(3) .
K1 C38 3.196(10) .
K1 C29 3.208(3) .
K1 C32 3.215(2) .
K1 C22 3.216(2) .
K1 C21 3.228(2) .
K1 C23 3.228(2) .
K1 C28 3.251(3) .
K1 C20 3.260(2) .
K1 H15A 3.0669 .
K1 H15B 2.9494 .
K1 H15C 2.8487 .
Si1 N1 1.7084(14) .
Si1 C3 1.8712(18) .
Si1 C2 1.879(2) .
Si1 C1 1.8887(19) .
Si2 N1 1.7074(13) .
Si2 C6 1.8705(19) .
Si2 C5 1.8833(19) .
Si2 C4 1.8937(18) .
Si3 N2 1.7055(13) .
Si3 C7 1.8717(19) .
Si3 C8 1.882(2) .
Si3 C9 1.885(2) .
Si4 N2 1.7004(13) .
Si4 C12 1.8671(16) .
Si4 C10 1.8867(18) .
Si4 C11 1.8923(19) .
Si5 N3 1.7062(13) .
Si5 C13 1.8675(18) .
Si5 C14 1.8781(18) .
Si5 C15 1.9001(17) .
Si6 N3 1.7104(14) .
Si6 C16 1.8754(18) .
Si6 C17 1.8755(19) .
Si6 C18 1.8909(19) .
C1 H1A 0.9800 .
C1 H1B 0.9800 .
C1 H1C 0.9800 .
C2 H2A 0.9800 .
C2 H2B 0.9800 .
C2 H2C 0.9800 .
C3 H3A 0.9800 .
C3 H3B 0.9800 .
C3 H3C 0.9800 .
C4 H4A 0.9800 .
C4 H4B 0.9800 .
C4 H4C 0.9800 .
C5 H5A 0.9800 .
C5 H5B 0.9800 .
C5 H5C 0.9800 .
C6 H6A 0.9800 .
C6 H6B 0.9800 .
C6 H6C 0.9800 .
C7 H7A 0.9800 .
C7 H7B 0.9800 .
C7 H7C 0.9800 .
C8 H8A 0.9800 .
C8 H8B 0.9800 .
C8 H8C 0.9800 .
C9 H9A 0.9800 .
C9 H9B 0.9800 .
C9 H9C 0.9800 .
C10 H10A 0.9800 .
C10 H10B 0.9800 .
C10 H10C 0.9800 .
C11 K1 3.3551(19) 2_567
C11 H11A 0.9799 .
C11 H11B 0.9800 .
C11 H11C 0.9800 .
C12 H12A 0.9800 .
C12 H12B 0.9800 .
C12 H12C 0.9800 .
C13 H13A 0.9800 .
C13 H13B 0.9800 .
C13 H13C 0.9800 .
C14 H14A 0.9800 .
C14 H14B 0.9800 .
C14 H14C 0.9800 .
C15 H15A 0.9800 .
C15 H15B 0.9800 .
C15 H15C 0.9800 .
C16 H16A 0.9800 .
C16 H16B 0.9800 .
C16 H16C 0.9800 .
C17 H17A 0.9800 .
C17 H17B 0.9800 .
C17 H17C 0.9800 .
C18 H18A 0.9800 .
C18 H18B 0.9800 .
C18 H18C 0.9800 .
C19 C20 1.391(3) .
C19 C24 1.401(3) .
C19 C25 1.503(3) .
C20 C21 1.382(3) .
C20 H20 0.9500 .
C21 C22 1.382(3) .
C21 H21 0.9500 .
C22 C23 1.378(3) .
C22 H22 0.9500 .
C23 C24 1.382(3) .
C23 H23 0.9500 .
C24 C26 1.508(3) .
C25 H25A 0.9800 .
C25 H25B 0.9800 .
C25 H25C 0.9800 .
C26 H26A 0.9800 .
C26 H26B 0.9800 .
C26 H26C 0.9800 .
C27 C32 1.409(5) .
C27 C28 1.418(5) .
C27 C33 1.498(5) .
C28 C29 1.372(5) .
C28 H28 0.9500 .
C29 C30 1.341(5) .
C29 H29 0.9500 .
C30 C31 1.369(6) .
C30 H30 0.9500 .
C31 C32 1.396(5) .
C31 H31 0.9500 .
C32 C34 1.514(4) .
C33 H33A 0.9800 .
C33 H33B 0.9800 .
C33 H33C 0.9800 .
C34 H34A 0.9800 .
C34 H34B 0.9800 .
C34 H34C 0.9800 .
C35 C36 1.386(9) .
C35 C40 1.391(11) .
C35 C41 1.494(9) .
C36 C37 1.330(14) .
C36 H36 0.9500 .
C37 C38 1.324(13) .
C37 H37 0.9500 .
C38 C39 1.411(14) .
C38 H38 0.9500 .
C39 C40 1.405(13) .
C39 H39 0.9500 .
C40 C42 1.495(14) .
C41 H41A 0.9800 .
C41 H41B 0.9800 .
C41 H41C 0.9800 .
C42 H42A 0.9800 .
C42 H42B 0.9800 .
C42 H42C 0.9800 .
